data_7718613
loop_
_publ_author_name
'Suryadevara, Nithin'
'Bagio, Stanley'
'Hay, Moya A.'
'Gable, Robert W.'
'Boskovic, Colette'

_publ_section_title
;
 Enhancing redox functionality in dinuclear europium complexes.
;
_journal_issue 23
_journal_name_full 'Dalton transactions (Cambridge, England : 2003)'
_journal_page_first 9208
_journal_page_last 9218
_journal_paper_doi 10.1039/d5dt00302d
_journal_volume 54
_journal_year 2025
_chemical_formula_moiety '2(C22 H21 Eu I2 N6), C2 H3 N, 1.5[C2H3N]'
_chemical_formula_sum 'C49 H49.5 Eu2 I4 N14.5'
_chemical_formula_weight 1653.05
_chemical_name_systematic NS1-74B
_chemical_properties_physical Air-sensitive,Moisture-sensitive
_space_group_crystal_system triclinic
_space_group_IT_number 2
_space_group_name_Hall '-P 1'
_space_group_name_H-M_alt 'P -1'
_atom_sites_solution_hydrogens geom
_audit_creation_date 2024-07-08
_audit_creation_method
;
Olex2 1.5
(compiled 2023.03.06 svn.rbb2c1857 for OlexSys, GUI svn.r6748)
;
_audit_update_record
;
2025-01-29 deposited with the CCDC.	2025-05-01 downloaded from the CCDC.
;
_cell_angle_alpha 104.433(3)
_cell_angle_beta 93.699(3)
_cell_angle_gamma 100.407(3)
_cell_formula_units_Z 2
_cell_length_a 11.7226(4)
_cell_length_b 15.0787(5)
_cell_length_c 16.9543(6)
_cell_measurement_reflns_used 12945
_cell_measurement_temperature 100.01(10)
_cell_measurement_theta_max 75.5230
_cell_measurement_theta_min 3.0770
_cell_volume 2835.60(18)
_computing_cell_refinement 'CrysAlisPro 1.171.42.72a (Rigaku OD, 2022)'
_computing_data_collection 'CrysAlisPro 1.171.42.72a (Rigaku OD, 2022)'
_computing_data_reduction 'CrysAlisPro 1.171.42.72a (Rigaku OD, 2022)'
_computing_molecular_graphics 'Olex2 1.5 (Dolomanov et al., 2009)'
_computing_publication_material 'Olex2 1.5 (Dolomanov et al., 2009)'
_computing_structure_refinement 'SHELXL 2019/3 (Sheldrick, 2015)'
_computing_structure_solution 'SHELXT 2018/2 (Sheldrick, 2018)'
_diffrn_ambient_environment N~2~
_diffrn_ambient_temperature 100.01(10)
_diffrn_detector 'Hybrid Pixel Array Detector'
_diffrn_detector_area_resol_mean 10.0000
_diffrn_detector_type HyPix
_diffrn_measured_fraction_theta_full 0.991
_diffrn_measured_fraction_theta_max 0.938
_diffrn_measurement_details
;
List of Runs (angles in degrees, time in seconds):

  # Type    Start    End  Width  t~exp~   \w     \q     \k     \f   Frames
#--------------------------------------------------------------------------
  1  \w    102.00 159.00   0.50    0.05    --  105.30  78.00 -82.00  114
  2  \w     93.00 177.00   0.50    0.05    --  105.30  45.00   0.00  168
  3  \w    115.00 176.00   0.50    0.05    --  105.30  45.00  60.00  122
  4  \w     35.00 105.00   0.50    0.05    --  105.30 -94.00 120.00  140
  5  \w     34.00 105.00   0.50    0.05    --  105.30 -94.00  60.00  142
  6  \w     35.00 104.00   0.50    0.05    --  105.30 -94.00  30.00  138
  7  \w     33.00 104.00   0.50    0.05    --  105.30 -94.00 -30.00  142
  8  \w     33.00 103.00   0.50    0.05    --  105.30 -94.00 -60.00  140
  9  \w     43.00 105.00   0.50    0.05    --  105.30 -94.00-120.00  124
 10  \w    -20.00  30.00   0.50    0.05    --   47.51 -19.00-120.00  100
 11  \w     33.00  98.00   0.50    0.05    --  105.30 -78.00 152.00  130
 12  \w    -20.00  56.00   0.50    0.05    --   47.51 -78.00 152.00  152
 13  \w    -24.00  30.00   0.50    0.05    --   47.51 -19.00 150.00  108
 14  \w    -63.00  21.00   0.50    0.05    --  -47.51  78.00 -82.00  168
 15  \w    -48.00 -19.00   0.50    0.05    --  -91.75  78.00 -82.00   58
 16  \w    -30.00  28.00   0.50    0.05    --  -47.51  19.00-150.00  116
 17  \w    -89.00 -63.00   0.50    0.05    --  -91.75  78.00 -82.00   52
 18  \w    -62.00  21.00   0.50    0.05    --  -47.51  57.00 150.00  166
 19  \w    -71.00 -23.00   0.50    0.05    --  -91.75  61.00 120.00   96
 20  \w    -46.00 -20.00   0.50    0.05    --  -91.75  45.00 120.00   52
 21  \w   -145.00 -80.00   0.50    0.05    --  -91.75 -78.00 152.00  130
 22  \w   -163.00 -91.00   0.50    0.05    --  -91.75 -45.00-120.00  144
 23  \w   -163.00 -85.00   0.50    0.05    --  -91.75 -45.00-180.00  156
;
_diffrn_measurement_device 'four-circle diffractometer'
_diffrn_measurement_device_type 'XtaLAB Synergy, Dualflex, HyPix'
_diffrn_measurement_method '\w scans'
_diffrn_orient_matrix_type 'CrysAlisPro convention (1999,Acta A55,543-557)'
_diffrn_orient_matrix_UB_11 -0.0064621000
_diffrn_orient_matrix_UB_12 -0.0553737000
_diffrn_orient_matrix_UB_13 0.0652087000
_diffrn_orient_matrix_UB_21 0.1152412000
_diffrn_orient_matrix_UB_22 0.0630221000
_diffrn_orient_matrix_UB_23 0.0463985000
_diffrn_orient_matrix_UB_31 -0.0690660000
_diffrn_orient_matrix_UB_32 0.0676222000
_diffrn_orient_matrix_UB_33 0.0501640000
_diffrn_radiation_monochromator mirror
_diffrn_radiation_probe x-ray
_diffrn_radiation_type 'Cu K\a'
_diffrn_radiation_wavelength 1.54184
_diffrn_reflns_av_R_equivalents 0.0732
_diffrn_reflns_av_unetI/netI 0.0793
_diffrn_reflns_Laue_measured_fraction_full 0.991
_diffrn_reflns_Laue_measured_fraction_max 0.938
_diffrn_reflns_limit_h_max 13
_diffrn_reflns_limit_h_min -14
_diffrn_reflns_limit_k_max 18
_diffrn_reflns_limit_k_min -18
_diffrn_reflns_limit_l_max 21
_diffrn_reflns_limit_l_min -20
_diffrn_reflns_number 29357
_diffrn_reflns_point_group_measured_fraction_full 0.991
_diffrn_reflns_point_group_measured_fraction_max 0.938
_diffrn_reflns_theta_full 67.684
_diffrn_reflns_theta_max 76.389
_diffrn_reflns_theta_min 2.709
_diffrn_source 'micro-focus sealed X-ray tube'
_diffrn_source_type 'PhotonJet (Cu) X-ray Source'
_exptl_absorpt_coefficient_mu 33.132
_exptl_absorpt_correction_T_max 0.530
_exptl_absorpt_correction_T_min 0.051
_exptl_absorpt_correction_type gaussian
_exptl_absorpt_process_details
;
CrysAlisPro 1.171.42.72a (Rigaku Oxford Diffraction, 2022)
Numerical absorption correction based on gaussian integration over
a multifaceted crystal model
Empirical absorption correction using spherical harmonics,
implemented in SCALE3 ABSPACK scaling algorithm.
;
_exptl_crystal_colour 'dark red'
_exptl_crystal_colour_modifier dark
_exptl_crystal_colour_primary red
_exptl_crystal_density_diffrn 1.936
_exptl_crystal_description block
_exptl_crystal_F_000 1566
_exptl_crystal_size_max 0.231
_exptl_crystal_size_mid 0.067
_exptl_crystal_size_min 0.06
_refine_diff_density_max 1.762
_refine_diff_density_min -1.767
_refine_diff_density_rms 0.203
_refine_ls_extinction_coef 0.00014(3)
_refine_ls_extinction_expression Fc^*^=kFc[1+0.001xFc^2^\l^3^/sin(2\q)]^-1/4^
_refine_ls_extinction_method 'SHELXL-2019/2 (Sheldrick 2019)'
_refine_ls_goodness_of_fit_ref 1.015
_refine_ls_hydrogen_treatment constr
_refine_ls_matrix_type full
_refine_ls_number_parameters 588
_refine_ls_number_reflns 11154
_refine_ls_number_restraints 0
_refine_ls_restrained_S_all 1.015
_refine_ls_R_factor_all 0.0585
_refine_ls_R_factor_gt 0.0512
_refine_ls_shift/su_max 0.002
_refine_ls_shift/su_mean 0.000
_refine_ls_structure_factor_coef Fsqd
_refine_ls_weighting_details 'w=1/[\s^2^(Fo^2^)+(0.0749P)^2^] where P=(Fo^2^+2Fc^2^)/3'
_refine_ls_weighting_scheme calc
_refine_ls_wR_factor_gt 0.1308
_refine_ls_wR_factor_ref 0.1365
_reflns_Friedel_coverage 0.000
_reflns_number_gt 9568
_reflns_number_total 11154
_reflns_threshold_expression 'I > 2\s(I)'
_cod_data_source_file d5dt00302d2.cif
_cod_data_source_block ns1-74b-accn_dipe_crystal2
_cod_depositor_comments 'Adding full bibliography for 7718613--7718615.cif.'
_cod_original_cell_volume 2835.60(17)
_cod_original_formula_sum 'C49 H49.50 Eu2 I4 N14.50'
_cod_database_code 7718613
_shelx_shelxl_version_number 2019/3
_chemical_oxdiff_formula C48H48Eu2I4N14
_chemical_oxdiff_usercomment 'orange crystal at 100K'
_shelx_space_group_comment
;
The symmetry employed for this shelxl refinement is uniquely defined
by the following loop, which should always be used as a source of
symmetry information in preference to the above space-group names.
They are only intended as comments.
;
_shelx_estimated_absorpt_t_max 0.241
_shelx_estimated_absorpt_t_min 0.049
_olex2_refinement_description
;
1.a Secondary CH2 refined with riding coordinates:
 C23(H23A,H23B), C13(H13A,H13B), C1(H1A,H1B), C7(H7A,H7B), C29(H29A,H29B),
 C35(H35A,H35B)
1.b Aromatic/amide H refined with riding coordinates:
 C11(H11), C19(H19), C21(H21), C28(H28), C10(H10), C41(H41), C15(H15),
 C27(H27), C20(H20), C9(H9), C26(H26), C43(H43), C34(H34), C12(H12), C25(H25),
 C37(H37), C5(H5), C40(H40), C31(H31), C42(H42), C18(H18), C6(H6), C4(H4),
 C38(H38), C39(H39), C33(H33), C32(H32), C3(H3), C17(H17), C16(H16)
1.c Idealised Me refined as rotating group:
 C46(H46A,H46B,H46C)
;
_smtbx_masks_void_probe_radius 1.2
_smtbx_masks_void_truncation_radius 1.2
_olex2_submission_special_instructions 'No special instructions were received'
_oxdiff_exptl_absorpt_empirical_details
;
Empirical correction (ABSPACK) includes:
- Absorption correction using spherical harmonics
- Frame scaling
;
_oxdiff_exptl_absorpt_empirical_full_max 1.518
_oxdiff_exptl_absorpt_empirical_full_min 0.623

loop_
_space_group_symop_operation_xyz
'x, y, z'
'-x, -y, -z'

loop_
_atom_site_label
_atom_site_type_symbol
_atom_site_fract_x
_atom_site_fract_y
_atom_site_fract_z
_atom_site_U_iso_or_equiv
_atom_site_adp_type
_atom_site_occupancy
_atom_site_site_symmetry_order
_atom_site_calc_flag
_atom_site_refinement_flags_posn
_atom_site_refinement_flags_adp
_atom_site_refinement_flags_occupancy
_atom_site_disorder_assembly
_atom_site_disorder_group
Eu1 Eu 0.53614(3) 0.68814(3) 0.90612(3) 0.02147(11) Uani 1 1 d . . . . .
Eu2 Eu 0.99914(3) 0.23486(3) 0.59513(3) 0.02231(12) Uani 1 1 d . . . . .
I1 I 0.75641(4) 0.56671(3) 0.91291(3) 0.02681(12) Uani 1 1 d . . . . .
I4 I 1.25800(4) 0.36797(3) 0.61324(3) 0.02768(12) Uani 1 1 d . . . . .
I3 I 0.90883(4) 0.16183(3) 0.39266(3) 0.02950(12) Uani 1 1 d . . . . .
I2 I 0.59674(5) 0.89545(3) 1.03882(3) 0.03421(13) Uani 1 1 d . . . . .
N6 N 0.4668(5) 0.3759(4) 0.9543(4) 0.0259(12) Uani 1 1 d . . . . .
N5 N 0.4452(5) 0.5040(4) 0.8996(4) 0.0267(13) Uani 1 1 d . . . . .
N11 N 0.8955(5) 0.0500(4) 0.5617(4) 0.0256(12) Uani 1 1 d . . . . .
N8 N 0.7810(5) 0.2459(4) 0.6292(4) 0.0255(12) Uani 1 1 d . . . . .
N9 N 0.9369(5) 0.3971(4) 0.5893(4) 0.0315(14) Uani 1 1 d . . . . .
N1 N 0.4269(5) 0.7865(4) 0.8183(4) 0.0252(12) Uani 1 1 d . . . . .
N10 N 1.0537(5) 0.1870(4) 0.7340(4) 0.0293(13) Uani 1 1 d . . . . .
N7 N 0.9842(5) 0.3580(4) 0.7421(4) 0.0288(13) Uani 1 1 d . . . . .
N4 N 0.3102(5) 0.6924(4) 0.9233(4) 0.0313(14) Uani 1 1 d . . . . .
N12 N 0.8770(5) -0.0961(4) 0.4629(4) 0.0264(12) Uani 1 1 d . . . . .
N2 N 0.4950(5) 0.6125(4) 0.7397(4) 0.0271(13) Uani 1 1 d . . . . .
N3 N 0.6769(5) 0.7862(4) 0.8230(4) 0.0306(13) Uani 1 1 d . . . . .
C44 C 0.9364(6) -0.0131(5) 0.5059(4) 0.0225(13) Uani 1 1 d . . . . .
C22 C 0.4755(6) 0.4665(5) 0.9589(4) 0.0256(14) Uani 1 1 d . . . . .
C11 C 0.8437(7) 0.8021(6) 0.7490(5) 0.0365(18) Uani 1 1 d . . . . .
H11 H 0.918668 0.788996 0.739582 0.044 Uiso 1 1 calc R U . . .
C19 C 0.3981(6) 0.4435(5) 0.8272(4) 0.0254(14) Uani 1 1 d . . . . .
H19 H 0.372702 0.466974 0.783542 0.030 Uiso 1 1 calc R U . . .
C23 C 0.8691(6) 0.3314(5) 0.7687(5) 0.0300(16) Uani 1 1 d . . . . .
H23A H 0.855817 0.383942 0.813076 0.036 Uiso 1 1 calc R U . . .
H23B H 0.868856 0.277065 0.791530 0.036 Uiso 1 1 calc R U . . .
C8 C 0.6277(7) 0.8376(5) 0.7810(5) 0.0315(16) Uani 1 1 d . . . . .
C21 C 0.4231(6) 0.3169(5) 0.8806(4) 0.0275(15) Uani 1 1 d . . . . .
H21 H 0.417875 0.251671 0.873481 0.033 Uiso 1 1 calc R U . . .
C30 C 0.9487(6) 0.4667(5) 0.6575(5) 0.0313(16) Uani 1 1 d . . . . .
C24 C 0.7683(6) 0.3064(5) 0.6995(4) 0.0255(14) Uani 1 1 d . . . . .
C28 C 0.6905(6) 0.2194(5) 0.5692(5) 0.0279(15) Uani 1 1 d . . . . .
H28 H 0.698755 0.177400 0.518783 0.034 Uiso 1 1 calc R U . . .
C2 C 0.4459(7) 0.6611(5) 0.6965(5) 0.0297(15) Uani 1 1 d . . . . .
C10 C 0.7923(7) 0.8532(5) 0.7048(5) 0.0350(17) Uani 1 1 d . . . . .
H10 H 0.831111 0.874906 0.663624 0.042 Uiso 1 1 calc R U . . .
N13 N 0.4549(7) -0.0679(6) 0.6036(5) 0.054(2) Uani 1 1 d . . . . .
C13 C 0.3393(6) 0.8260(5) 0.8653(5) 0.0268(15) Uani 1 1 d . . . . .
H13A H 0.291575 0.852326 0.830233 0.032 Uiso 1 1 calc R U . . .
H13B H 0.379364 0.877823 0.912543 0.032 Uiso 1 1 calc R U . . .
C1 C 0.3671(7) 0.7219(6) 0.7401(5) 0.0314(16) Uani 1 1 d . . . . .
H1A H 0.341186 0.758635 0.704017 0.038 Uiso 1 1 calc R U . . .
H1B H 0.296884 0.681478 0.751227 0.038 Uiso 1 1 calc R U . . .
C41 C 0.7847(6) 0.0255(5) 0.5737(5) 0.0276(15) Uani 1 1 d . . . . .
H41 H 0.753574 0.066486 0.614906 0.033 Uiso 1 1 calc R U . . .
C15 C 0.1423(7) 0.7573(5) 0.8983(5) 0.0357(18) Uani 1 1 d . . . . .
H15 H 0.108972 0.801546 0.878210 0.043 Uiso 1 1 calc R U . . .
C27 C 0.5877(6) 0.2499(5) 0.5771(5) 0.0278(15) Uani 1 1 d . . . . .
H27 H 0.525204 0.228130 0.534017 0.033 Uiso 1 1 calc R U . . .
C20 C 0.3859(6) 0.3474(5) 0.8152(5) 0.0297(15) Uani 1 1 d . . . . .
H20 H 0.353210 0.304729 0.764021 0.036 Uiso 1 1 calc R U . . .
C14 C 0.2599(6) 0.7552(5) 0.8964(5) 0.0300(16) Uani 1 1 d . . . . .
C36 C 1.0742(6) 0.2530(5) 0.8074(5) 0.0289(15) Uani 1 1 d . . . . .
C9 C 0.6842(7) 0.8725(5) 0.7212(5) 0.0368(18) Uani 1 1 d . . . . .
H9 H 0.648532 0.908767 0.692350 0.044 Uiso 1 1 calc R U . . .
C26 C 0.5770(7) 0.3132(5) 0.6497(5) 0.0317(16) Uani 1 1 d . . . . .
H26 H 0.507216 0.336562 0.656592 0.038 Uiso 1 1 calc R U . . .
C43 C 0.7634(6) -0.1169(5) 0.4731(5) 0.0320(16) Uani 1 1 d . . . . .
H43 H 0.716572 -0.174388 0.441005 0.038 Uiso 1 1 calc R U . . .
C34 C 0.8869(7) 0.4104(6) 0.5211(6) 0.0360(18) Uani 1 1 d . . . . .
H34 H 0.874218 0.359970 0.472846 0.043 Uiso 1 1 calc R U . . .
C12 C 0.7826(7) 0.7707(6) 0.8073(5) 0.0373(18) Uani 1 1 d . . . . .
H12 H 0.818066 0.735974 0.837895 0.045 Uiso 1 1 calc R U . . .
C25 C 0.6686(6) 0.3423(5) 0.7122(5) 0.0309(16) Uani 1 1 d . . . . .
H25 H 0.662986 0.385755 0.762353 0.037 Uiso 1 1 calc R U . . .
C37 C 1.1006(7) 0.2316(6) 0.8800(5) 0.0346(17) Uani 1 1 d . . . . .
H37 H 1.112999 0.279105 0.930298 0.042 Uiso 1 1 calc R U . . .
C7 C 0.5149(7) 0.8630(5) 0.8046(5) 0.0338(17) Uani 1 1 d . . . . .
H7A H 0.531701 0.914937 0.855386 0.041 Uiso 1 1 calc R U . . .
H7B H 0.480642 0.886566 0.760930 0.041 Uiso 1 1 calc R U . . .
C29 C 1.0068(7) 0.4552(5) 0.7354(5) 0.0350(17) Uani 1 1 d . . . . .
H29A H 1.092110 0.477569 0.738337 0.042 Uiso 1 1 calc R U . . .
H29B H 0.979024 0.495178 0.782901 0.042 Uiso 1 1 calc R U . . .
C5 C 0.5847(8) 0.5489(6) 0.6217(5) 0.0397(19) Uani 1 1 d . . . . .
H5 H 0.632055 0.507443 0.596797 0.048 Uiso 1 1 calc R U . . .
C40 C 1.0599(7) 0.0995(6) 0.7362(5) 0.0337(17) Uani 1 1 d . . . . .
H40 H 1.044602 0.052252 0.685709 0.040 Uiso 1 1 calc R U . . .
C31 C 0.9156(7) 0.5514(5) 0.6578(6) 0.0388(19) Uani 1 1 d . . . . .
H31 H 0.926347 0.600197 0.707145 0.047 Uiso 1 1 calc R U . . .
C42 C 0.7132(6) -0.0569(5) 0.5291(5) 0.0290(16) Uani 1 1 d . . . . .
H42 H 0.633017 -0.071777 0.536409 0.035 Uiso 1 1 calc R U . . .
C18 C 0.2424(8) 0.6314(6) 0.9562(6) 0.042(2) Uani 1 1 d . . . . .
H18 H 0.276700 0.587874 0.976497 0.051 Uiso 1 1 calc R U . . .
C35 C 1.0739(6) 0.3503(5) 0.8037(5) 0.0311(16) Uani 1 1 d . . . . .
H35A H 1.061494 0.387386 0.858305 0.037 Uiso 1 1 calc R U . . .
H35B H 1.151630 0.378183 0.791345 0.037 Uiso 1 1 calc R U . . .
C6 C 0.5647(7) 0.5584(6) 0.7029(5) 0.0362(18) Uani 1 1 d . . . . .
H6 H 0.602263 0.524836 0.733512 0.043 Uiso 1 1 calc R U . . .
C4 C 0.5347(9) 0.6007(6) 0.5774(5) 0.048(2) Uani 1 1 d . . . . .
H4 H 0.549414 0.597721 0.522488 0.057 Uiso 1 1 calc R U . . .
C38 C 1.1091(8) 0.1410(6) 0.8799(5) 0.042(2) Uani 1 1 d . . . . .
H38 H 1.129847 0.126179 0.929457 0.050 Uiso 1 1 calc R U . . .
C39 C 1.0868(7) 0.0732(6) 0.8065(5) 0.0396(19) Uani 1 1 d . . . . .
H39 H 1.089758 0.010029 0.804197 0.048 Uiso 1 1 calc R U . . .
C33 C 0.8527(7) 0.4903(6) 0.5151(6) 0.0364(18) Uani 1 1 d . . . . .
H33 H 0.819956 0.495698 0.464238 0.044 Uiso 1 1 calc R U . . .
C32 C 0.8670(7) 0.5634(6) 0.5853(6) 0.041(2) Uani 1 1 d . . . . .
H32 H 0.844146 0.620390 0.583958 0.050 Uiso 1 1 calc R U . . .
C3 C 0.4633(8) 0.6563(6) 0.6157(5) 0.0408(19) Uani 1 1 d . . . . .
H3 H 0.425685 0.691535 0.586828 0.049 Uiso 1 1 calc R U . . .
C17 C 0.1241(7) 0.6305(6) 0.9611(6) 0.046(2) Uani 1 1 d . . . . .
H17 H 0.078718 0.587640 0.985201 0.055 Uiso 1 1 calc R U . . .
C45 C 0.4190(8) -0.0113(8) 0.6469(6) 0.048(2) Uani 1 1 d . . . . .
C46 C 0.3728(10) 0.0611(8) 0.7029(7) 0.060(3) Uani 1 1 d . . . . .
H46A H 0.403243 0.122133 0.693660 0.090 Uiso 1 1 calc R U . . .
H46B H 0.396856 0.062373 0.759710 0.090 Uiso 1 1 calc R U . . .
H46C H 0.287351 0.047075 0.692846 0.090 Uiso 1 1 calc R U . . .
C16 C 0.0745(7) 0.6918(6) 0.9310(6) 0.0391(19) Uani 1 1 d . . . . .
H16 H -0.006714 0.690251 0.932194 0.047 Uiso 1 1 calc R U . . .

loop_
_atom_site_aniso_label
_atom_site_aniso_U_11
_atom_site_aniso_U_22
_atom_site_aniso_U_33
_atom_site_aniso_U_23
_atom_site_aniso_U_13
_atom_site_aniso_U_12
Eu1 0.0248(2) 0.0184(2) 0.0198(2) 0.00315(16) 0.00278(16) 0.00360(15)
Eu2 0.0238(2) 0.0194(2) 0.0217(2) 0.00081(16) 0.00192(16) 0.00585(16)
I1 0.0256(2) 0.0242(2) 0.0270(2) 0.00084(17) 0.00343(17) 0.00422(16)
I4 0.0274(2) 0.0263(2) 0.0271(2) 0.00531(18) -0.00143(18) 0.00363(17)
I3 0.0347(2) 0.0300(2) 0.0236(2) 0.00458(18) 0.00552(18) 0.00893(18)
I2 0.0485(3) 0.0224(2) 0.0286(3) 0.00270(18) -0.0017(2) 0.00709(19)
N6 0.029(3) 0.026(3) 0.023(3) 0.006(2) 0.004(2) 0.006(2)
N5 0.027(3) 0.027(3) 0.028(3) 0.010(3) 0.005(3) 0.007(2)
N11 0.029(3) 0.017(3) 0.029(3) 0.001(2) 0.004(2) 0.006(2)
N8 0.024(3) 0.021(3) 0.026(3) -0.004(2) 0.003(2) 0.002(2)
N9 0.028(3) 0.026(3) 0.038(4) 0.006(3) 0.006(3) 0.004(2)
N1 0.031(3) 0.020(3) 0.022(3) 0.000(2) 0.003(2) 0.007(2)
N10 0.031(3) 0.026(3) 0.027(3) -0.002(3) -0.004(3) 0.009(2)
N7 0.032(3) 0.023(3) 0.028(3) 0.000(2) -0.001(3) 0.008(2)
N4 0.029(3) 0.027(3) 0.035(4) 0.004(3) 0.005(3) 0.003(2)
N12 0.028(3) 0.022(3) 0.023(3) -0.004(2) -0.001(2) 0.004(2)
N2 0.032(3) 0.013(3) 0.029(3) -0.001(2) 0.000(3) -0.002(2)
N3 0.031(3) 0.029(3) 0.031(4) 0.009(3) 0.002(3) 0.001(3)
C44 0.023(3) 0.027(3) 0.021(3) 0.010(3) 0.002(3) 0.007(3)
C22 0.028(3) 0.027(3) 0.022(4) 0.006(3) 0.008(3) 0.007(3)
C11 0.038(4) 0.034(4) 0.040(5) 0.015(4) 0.010(4) 0.007(3)
C19 0.025(3) 0.028(4) 0.019(3) 0.002(3) -0.004(3) 0.004(3)
C23 0.032(4) 0.034(4) 0.022(4) 0.000(3) 0.000(3) 0.012(3)
C8 0.033(4) 0.024(3) 0.038(5) 0.007(3) 0.010(3) 0.007(3)
C21 0.034(4) 0.021(3) 0.022(4) 0.001(3) -0.002(3) -0.002(3)
C30 0.028(4) 0.026(4) 0.040(5) 0.010(3) 0.004(3) 0.004(3)
C24 0.031(4) 0.018(3) 0.023(4) -0.004(3) 0.002(3) 0.004(3)
C28 0.029(4) 0.025(3) 0.027(4) 0.004(3) 0.004(3) 0.003(3)
C2 0.035(4) 0.026(4) 0.022(4) 0.000(3) 0.000(3) 0.002(3)
C10 0.047(5) 0.031(4) 0.027(4) 0.006(3) 0.009(4) 0.007(3)
N13 0.034(4) 0.077(6) 0.042(5) -0.006(4) 0.003(3) 0.016(4)
C13 0.029(4) 0.027(3) 0.023(4) 0.001(3) 0.002(3) 0.008(3)
C1 0.034(4) 0.039(4) 0.019(4) 0.003(3) -0.003(3) 0.008(3)
C41 0.031(4) 0.029(4) 0.023(4) 0.006(3) 0.007(3) 0.005(3)
C15 0.034(4) 0.031(4) 0.039(5) 0.002(3) -0.003(3) 0.012(3)
C27 0.024(3) 0.026(3) 0.028(4) 0.001(3) -0.003(3) 0.001(3)
C20 0.032(4) 0.023(3) 0.029(4) 0.002(3) -0.002(3) 0.001(3)
C14 0.026(4) 0.035(4) 0.025(4) 0.001(3) 0.001(3) 0.009(3)
C36 0.027(4) 0.031(4) 0.023(4) -0.002(3) -0.001(3) 0.005(3)
C9 0.045(5) 0.030(4) 0.039(5) 0.014(4) 0.010(4) 0.010(3)
C26 0.031(4) 0.029(4) 0.037(5) 0.005(3) 0.012(3) 0.015(3)
C43 0.028(4) 0.028(4) 0.035(4) 0.000(3) 0.003(3) 0.004(3)
C34 0.035(4) 0.032(4) 0.041(5) 0.008(4) 0.007(4) 0.009(3)
C12 0.037(4) 0.038(4) 0.041(5) 0.017(4) 0.013(4) 0.009(3)
C25 0.027(4) 0.030(4) 0.031(4) -0.002(3) 0.004(3) 0.008(3)
C37 0.041(4) 0.038(4) 0.019(4) 0.000(3) 0.000(3) 0.004(3)
C7 0.039(4) 0.030(4) 0.040(5) 0.015(3) 0.015(4) 0.012(3)
C29 0.042(4) 0.025(4) 0.032(4) 0.000(3) -0.005(3) 0.007(3)
C5 0.042(5) 0.034(4) 0.034(5) -0.008(3) 0.008(4) 0.007(4)
C40 0.033(4) 0.034(4) 0.034(4) 0.005(3) 0.005(3) 0.011(3)
C31 0.039(4) 0.020(4) 0.050(5) -0.001(3) 0.002(4) 0.005(3)
C42 0.022(3) 0.027(4) 0.040(5) 0.009(3) 0.007(3) 0.007(3)
C18 0.043(5) 0.031(4) 0.058(6) 0.019(4) 0.016(4) 0.010(4)
C35 0.028(4) 0.030(4) 0.030(4) -0.002(3) -0.002(3) 0.008(3)
C6 0.037(4) 0.037(4) 0.032(4) 0.004(3) 0.008(3) 0.006(3)
C4 0.074(6) 0.039(5) 0.017(4) -0.003(3) 0.009(4) -0.012(4)
C38 0.052(5) 0.043(5) 0.026(4) 0.004(4) -0.005(4) 0.008(4)
C39 0.043(5) 0.044(5) 0.036(5) 0.013(4) 0.002(4) 0.017(4)
C33 0.036(4) 0.036(4) 0.045(5) 0.022(4) 0.008(4) 0.010(3)
C32 0.041(4) 0.032(4) 0.057(6) 0.017(4) 0.016(4) 0.011(4)
C3 0.059(5) 0.039(4) 0.023(4) 0.007(3) 0.005(4) 0.008(4)
C17 0.036(4) 0.038(5) 0.056(6) 0.005(4) 0.020(4) -0.005(4)
C45 0.043(5) 0.073(7) 0.035(5) 0.015(5) 0.006(4) 0.024(5)
C46 0.069(7) 0.068(7) 0.055(7) 0.017(5) 0.017(6) 0.040(6)
C16 0.021(4) 0.042(5) 0.045(5) 0.001(4) 0.002(3) -0.002(3)

loop_
_atom_type_symbol
_atom_type_description
_atom_type_scat_dispersion_real
_atom_type_scat_dispersion_imag
_atom_type_scat_source
C C 0.0181 0.0091 'International Tables Vol C Tables 4.2.6.8 and 6.1.1.4'
H H 0.0000 0.0000 'International Tables Vol C Tables 4.2.6.8 and 6.1.1.4'
Eu Eu -8.9294 11.1857 'International Tables Vol C Tables 4.2.6.8 and 6.1.1.4'
I I -0.3257 6.8362 'International Tables Vol C Tables 4.2.6.8 and 6.1.1.4'
N N 0.0311 0.0180 'International Tables Vol C Tables 4.2.6.8 and 6.1.1.4'

loop_
_exptl_crystal_face_index_h
_exptl_crystal_face_index_k
_exptl_crystal_face_index_l
_exptl_crystal_face_perp_dist
2 -1 0 0.0471
-2 1 0 0.0194
1 1 2 0.1066
-1 -5 -7 0.1099
-1 -8 8 0.0355
1 8 -8 0.0246

loop_
_geom_angle_atom_site_label_1
_geom_angle_atom_site_label_2
_geom_angle_atom_site_label_3
_geom_angle
_geom_angle_site_symmetry_1
_geom_angle_site_symmetry_3
_geom_angle_publ_flag
I2 Eu1 I1 112.338(17) . . ?
N6 Eu1 I1 70.95(12) 2_667 . ?
N6 Eu1 I2 83.59(12) 2_667 . ?
N5 Eu1 I1 69.53(12) . . ?
N5 Eu1 I2 139.68(13) . . ?
N5 Eu1 N6 58.21(18) . 2_667 ?
N1 Eu1 I1 145.16(12) . . ?
N1 Eu1 I2 80.52(12) . . ?
N1 Eu1 N6 143.89(17) . 2_667 ?
N1 Eu1 N5 122.14(18) . . ?
N4 Eu1 I1 146.60(13) . . ?
N4 Eu1 I2 86.30(14) . . ?
N4 Eu1 N6 84.67(19) . 2_667 ?
N4 Eu1 N5 78.36(18) . . ?
N4 Eu1 N1 62.20(19) . . ?
N4 Eu1 N2 93.9(2) . . ?
N4 Eu1 N3 126.61(19) . . ?
N2 Eu1 I1 89.34(13) . . ?
N2 Eu1 I2 138.92(12) . . ?
N2 Eu1 N6 137.40(17) . 2_667 ?
N2 Eu1 N5 79.74(18) . . ?
N2 Eu1 N1 63.83(17) . . ?
N3 Eu1 I1 85.16(13) . . ?
N3 Eu1 I2 79.69(14) . . ?
N3 Eu1 N6 142.86(19) . 2_667 ?
N3 Eu1 N5 138.62(19) . . ?
N3 Eu1 N1 64.74(18) . . ?
N3 Eu1 N2 67.39(18) . . ?
I4 Eu2 I3 105.771(16) . . ?
N11 Eu2 I4 140.07(12) . . ?
N11 Eu2 I3 73.07(13) . . ?
N11 Eu2 N7 121.04(18) . . ?
N11 Eu2 N12 59.13(17) . 2_756 ?
N8 Eu2 I4 140.53(12) . . ?
N8 Eu2 I3 91.03(13) . . ?
N8 Eu2 N11 78.67(17) . . ?
N8 Eu2 N9 65.24(18) . . ?
N8 Eu2 N10 93.00(19) . . ?
N8 Eu2 N7 65.09(18) . . ?
N8 Eu2 N12 137.77(17) . 2_756 ?
N9 Eu2 I4 80.31(13) . . ?
N9 Eu2 I3 85.99(15) . . ?
N9 Eu2 N11 137.82(18) . . ?
N9 Eu2 N10 125.00(19) . . ?
N9 Eu2 N7 62.82(19) . . ?
N9 Eu2 N12 149.97(19) . 2_756 ?
N10 Eu2 I4 91.40(13) . . ?
N10 Eu2 I3 147.20(13) . . ?
N10 Eu2 N11 75.86(19) . . ?
N10 Eu2 N7 62.20(18) . . ?
N10 Eu2 N12 79.04(18) . 2_756 ?
N7 Eu2 I4 82.76(13) . . ?
N7 Eu2 I3 146.18(13) . . ?
N7 Eu2 N12 137.55(18) . 2_756 ?
N12 Eu2 I4 81.50(12) 2_756 . ?
N12 Eu2 I3 76.23(13) 2_756 . ?
C22 N6 Eu1 121.2(5) . 2_667 ?
C22 N6 C21 115.4(6) . . ?
C21 N6 Eu1 120.1(4) . 2_667 ?
C22 N5 Eu1 121.2(5) . . ?
C22 N5 C19 116.2(6) . . ?
C19 N5 Eu1 119.7(5) . . ?
C44 N11 Eu2 119.2(4) . . ?
C41 N11 Eu2 120.1(4) . . ?
C41 N11 C44 115.9(6) . . ?
C24 N8 Eu2 117.6(4) . . ?
C24 N8 C28 117.4(6) . . ?
C28 N8 Eu2 121.1(5) . . ?
C30 N9 Eu2 120.1(5) . . ?
C30 N9 C34 116.7(7) . . ?
C34 N9 Eu2 123.0(5) . . ?
C13 N1 Eu1 109.1(4) . . ?
C13 N1 C1 108.4(6) . . ?
C13 N1 C7 109.5(5) . . ?
C1 N1 Eu1 109.2(4) . . ?
C7 N1 Eu1 108.9(4) . . ?
C7 N1 C1 111.7(6) . . ?
C36 N10 Eu2 119.9(5) . . ?
C40 N10 Eu2 123.8(5) . . ?
C40 N10 C36 116.3(7) . . ?
C23 N7 Eu2 109.1(4) . . ?
C23 N7 C29 112.0(6) . . ?
C23 N7 C35 108.3(6) . . ?
C29 N7 Eu2 110.9(5) . . ?
C35 N7 Eu2 108.4(4) . . ?
C35 N7 C29 108.1(6) . . ?
C14 N4 Eu1 119.9(5) . . ?
C14 N4 C18 117.8(7) . . ?
C18 N4 Eu1 122.2(5) . . ?
C44 N12 Eu2 118.1(4) . 2_756 ?
C44 N12 C43 116.5(6) . . ?
C43 N12 Eu2 121.6(5) . 2_756 ?
C2 N2 Eu1 116.6(5) . . ?
C2 N2 C6 117.7(7) . . ?
C6 N2 Eu1 119.0(5) . . ?
C8 N3 Eu1 117.3(5) . . ?
C12 N3 Eu1 123.1(5) . . ?
C12 N3 C8 118.0(7) . . ?
N11 C44 C44 116.2(8) . 2_756 ?
N12 C44 N11 126.1(6) . . ?
N12 C44 C44 117.7(8) . 2_756 ?
N6 C22 C22 116.1(8) . 2_667 ?
N5 C22 N6 127.3(7) . . ?
N5 C22 C22 116.6(8) . 2_667 ?
C10 C11 H11 121.0 . . ?
C10 C11 C12 118.0(8) . . ?
C12 C11 H11 121.0 . . ?
N5 C19 H19 119.3 . . ?
N5 C19 C20 121.4(7) . . ?
C20 C19 H19 119.3 . . ?
N7 C23 H23A 108.9 . . ?
N7 C23 H23B 108.9 . . ?
N7 C23 C24 113.5(6) . . ?
H23A C23 H23B 107.7 . . ?
C24 C23 H23A 108.9 . . ?
C24 C23 H23B 108.9 . . ?
N3 C8 C9 121.5(7) . . ?
N3 C8 C7 117.9(7) . . ?
C9 C8 C7 120.4(7) . . ?
N6 C21 H21 118.8 . . ?
N6 C21 C20 122.5(7) . . ?
C20 C21 H21 118.8 . . ?
N9 C30 C29 118.4(6) . . ?
N9 C30 C31 122.2(8) . . ?
C31 C30 C29 119.3(7) . . ?
N8 C24 C23 116.6(6) . . ?
N8 C24 C25 123.1(7) . . ?
C25 C24 C23 120.2(6) . . ?
N8 C28 H28 118.3 . . ?
N8 C28 C27 123.4(7) . . ?
C27 C28 H28 118.3 . . ?
N2 C2 C1 116.4(7) . . ?
N2 C2 C3 122.7(7) . . ?
C3 C2 C1 120.9(7) . . ?
C11 C10 H10 120.3 . . ?
C9 C10 C11 119.4(8) . . ?
C9 C10 H10 120.3 . . ?
N1 C13 H13A 109.0 . . ?
N1 C13 H13B 109.0 . . ?
N1 C13 C14 113.0(6) . . ?
H13A C13 H13B 107.8 . . ?
C14 C13 H13A 109.0 . . ?
C14 C13 H13B 109.0 . . ?
N1 C1 C2 111.9(6) . . ?
N1 C1 H1A 109.2 . . ?
N1 C1 H1B 109.2 . . ?
C2 C1 H1A 109.2 . . ?
C2 C1 H1B 109.2 . . ?
H1A C1 H1B 107.9 . . ?
N11 C41 H41 118.6 . . ?
N11 C41 C42 122.7(7) . . ?
C42 C41 H41 118.6 . . ?
C14 C15 H15 121.3 . . ?
C14 C15 C16 117.4(7) . . ?
C16 C15 H15 121.3 . . ?
C28 C27 H27 120.9 . . ?
C28 C27 C26 118.3(7) . . ?
C26 C27 H27 120.9 . . ?
C19 C20 H20 121.4 . . ?
C21 C20 C19 117.1(7) . . ?
C21 C20 H20 121.4 . . ?
N4 C14 C13 116.5(6) . . ?
N4 C14 C15 123.1(7) . . ?
C15 C14 C13 120.4(7) . . ?
N10 C36 C37 122.0(7) . . ?
N10 C36 C35 115.8(7) . . ?
C37 C36 C35 122.0(7) . . ?
C8 C9 H9 120.5 . . ?
C10 C9 C8 119.0(7) . . ?
C10 C9 H9 120.5 . . ?
C27 C26 H26 120.2 . . ?
C25 C26 C27 119.6(7) . . ?
C25 C26 H26 120.2 . . ?
N12 C43 H43 119.2 . . ?
N12 C43 C42 121.6(7) . . ?
C42 C43 H43 119.2 . . ?
N9 C34 H34 117.3 . . ?
N9 C34 C33 125.3(8) . . ?
C33 C34 H34 117.3 . . ?
N3 C12 C11 123.9(8) . . ?
N3 C12 H12 118.0 . . ?
C11 C12 H12 118.0 . . ?
C24 C25 C26 118.2(7) . . ?
C24 C25 H25 120.9 . . ?
C26 C25 H25 120.9 . . ?
C36 C37 H37 119.9 . . ?
C36 C37 C38 120.2(7) . . ?
C38 C37 H37 119.9 . . ?
N1 C7 C8 115.5(6) . . ?
N1 C7 H7A 108.4 . . ?
N1 C7 H7B 108.4 . . ?
C8 C7 H7A 108.4 . . ?
C8 C7 H7B 108.4 . . ?
H7A C7 H7B 107.5 . . ?
N7 C29 C30 113.8(6) . . ?
N7 C29 H29A 108.8 . . ?
N7 C29 H29B 108.8 . . ?
C30 C29 H29A 108.8 . . ?
C30 C29 H29B 108.8 . . ?
H29A C29 H29B 107.7 . . ?
C6 C5 H5 120.4 . . ?
C4 C5 H5 120.4 . . ?
C4 C5 C6 119.2(8) . . ?
N10 C40 H40 117.6 . . ?
N10 C40 C39 124.8(8) . . ?
C39 C40 H40 117.6 . . ?
C30 C31 H31 120.3 . . ?
C32 C31 C30 119.3(8) . . ?
C32 C31 H31 120.3 . . ?
C41 C42 C43 116.9(7) . . ?
C41 C42 H42 121.6 . . ?
C43 C42 H42 121.6 . . ?
N4 C18 H18 118.9 . . ?
N4 C18 C17 122.2(8) . . ?
C17 C18 H18 118.9 . . ?
N7 C35 C36 114.2(6) . . ?
N7 C35 H35A 108.7 . . ?
N7 C35 H35B 108.7 . . ?
C36 C35 H35A 108.7 . . ?
C36 C35 H35B 108.7 . . ?
H35A C35 H35B 107.6 . . ?
N2 C6 C5 122.8(8) . . ?
N2 C6 H6 118.6 . . ?
C5 C6 H6 118.6 . . ?
C5 C4 H4 121.2 . . ?
C3 C4 C5 117.6(8) . . ?
C3 C4 H4 121.2 . . ?
C37 C38 H38 120.7 . . ?
C39 C38 C37 118.6(8) . . ?
C39 C38 H38 120.7 . . ?
C40 C39 H39 121.0 . . ?
C38 C39 C40 118.0(8) . . ?
C38 C39 H39 121.0 . . ?
C34 C33 H33 120.9 . . ?
C34 C33 C32 118.1(8) . . ?
C32 C33 H33 120.9 . . ?
C31 C32 H32 120.9 . . ?
C33 C32 C31 118.3(7) . . ?
C33 C32 H32 120.9 . . ?
C2 C3 H3 120.1 . . ?
C4 C3 C2 119.9(8) . . ?
C4 C3 H3 120.1 . . ?
C18 C17 H17 120.5 . . ?
C16 C17 C18 119.0(8) . . ?
C16 C17 H17 120.5 . . ?
N13 C45 C46 179.6(12) . . ?
C45 C46 H46A 109.5 . . ?
C45 C46 H46B 109.5 . . ?
C45 C46 H46C 109.5 . . ?
H46A C46 H46B 109.5 . . ?
H46A C46 H46C 109.5 . . ?
H46B C46 H46C 109.5 . . ?
C15 C16 H16 119.7 . . ?
C17 C16 C15 120.5(7) . . ?
C17 C16 H16 119.7 . . ?

loop_
_geom_bond_atom_site_label_1
_geom_bond_atom_site_label_2
_geom_bond_distance
_geom_bond_site_symmetry_2
_geom_bond_publ_flag
Eu1 I1 3.4363(6) . ?
Eu1 I2 3.2899(6) . ?
Eu1 N6 2.770(6) 2_667 ?
Eu1 N5 2.760(6) . ?
Eu1 N1 2.756(6) . ?
Eu1 N4 2.694(6) . ?
Eu1 N2 2.742(6) . ?
Eu1 N3 2.711(6) . ?
Eu2 I4 3.2716(6) . ?
Eu2 I3 3.3680(6) . ?
Eu2 N11 2.732(6) . ?
Eu2 N8 2.683(6) . ?
Eu2 N9 2.698(6) . ?
Eu2 N10 2.700(6) . ?
Eu2 N7 2.748(6) . ?
Eu2 N12 2.776(6) 2_756 ?
N6 C22 1.333(9) . ?
N6 C21 1.347(9) . ?
N5 C22 1.330(9) . ?
N5 C19 1.348(9) . ?
N11 C44 1.343(9) . ?
N11 C41 1.328(9) . ?
N8 C24 1.343(9) . ?
N8 C28 1.351(9) . ?
N9 C30 1.334(10) . ?
N9 C34 1.340(11) . ?
N1 C13 1.460(9) . ?
N1 C1 1.479(9) . ?
N1 C7 1.478(9) . ?
N10 C36 1.361(9) . ?
N10 C40 1.344(10) . ?
N7 C23 1.469(10) . ?
N7 C29 1.476(9) . ?
N7 C35 1.473(10) . ?
N4 C14 1.354(10) . ?
N4 C18 1.355(10) . ?
N12 C44 1.324(9) . ?
N12 C43 1.345(9) . ?
N2 C2 1.329(10) . ?
N2 C6 1.332(10) . ?
N3 C8 1.352(10) . ?
N3 C12 1.332(10) . ?
C44 C44 1.511(13) 2_756 ?
C22 C22 1.508(15) 2_667 ?
C11 H11 0.9500 . ?
C11 C10 1.384(11) . ?
C11 C12 1.385(11) . ?
C19 H19 0.9500 . ?
C19 C20 1.391(10) . ?
C23 H23A 0.9900 . ?
C23 H23B 0.9900 . ?
C23 C24 1.534(10) . ?
C8 C9 1.404(11) . ?
C8 C7 1.492(10) . ?
C21 H21 0.9500 . ?
C21 C20 1.379(10) . ?
C30 C29 1.510(11) . ?
C30 C31 1.399(10) . ?
C24 C25 1.381(10) . ?
C28 H28 0.9500 . ?
C28 C27 1.369(10) . ?
C2 C1 1.516(11) . ?
C2 C3 1.384(11) . ?
C10 H10 0.9500 . ?
C10 C9 1.381(12) . ?
N13 C45 1.141(12) . ?
C13 H13A 0.9900 . ?
C13 H13B 0.9900 . ?
C13 C14 1.506(11) . ?
C1 H1A 0.9900 . ?
C1 H1B 0.9900 . ?
C41 H41 0.9500 . ?
C41 C42 1.376(10) . ?
C15 H15 0.9500 . ?
C15 C14 1.388(10) . ?
C15 C16 1.401(12) . ?
C27 H27 0.9500 . ?
C27 C26 1.385(10) . ?
C20 H20 0.9500 . ?
C36 C37 1.379(11) . ?
C36 C35 1.485(10) . ?
C9 H9 0.9500 . ?
C26 H26 0.9500 . ?
C26 C25 1.385(11) . ?
C43 H43 0.9500 . ?
C43 C42 1.379(11) . ?
C34 H34 0.9500 . ?
C34 C33 1.360(11) . ?
C12 H12 0.9500 . ?
C25 H25 0.9500 . ?
C37 H37 0.9500 . ?
C37 C38 1.387(12) . ?
C7 H7A 0.9900 . ?
C7 H7B 0.9900 . ?
C29 H29A 0.9900 . ?
C29 H29B 0.9900 . ?
C5 H5 0.9500 . ?
C5 C6 1.387(12) . ?
C5 C4 1.383(13) . ?
C40 H40 0.9500 . ?
C40 C39 1.382(11) . ?
C31 H31 0.9500 . ?
C31 C32 1.388(13) . ?
C42 H42 0.9500 . ?
C18 H18 0.9500 . ?
C18 C17 1.393(12) . ?
C35 H35A 0.9900 . ?
C35 H35B 0.9900 . ?
C6 H6 0.9500 . ?
C4 H4 0.9500 . ?
C4 C3 1.371(13) . ?
C38 H38 0.9500 . ?
C38 C39 1.375(12) . ?
C39 H39 0.9500 . ?
C33 H33 0.9500 . ?
C33 C32 1.383(13) . ?
C32 H32 0.9500 . ?
C3 H3 0.9500 . ?
C17 H17 0.9500 . ?
C17 C16 1.357(13) . ?
C45 C46 1.466(13) . ?
C46 H46A 0.9800 . ?
C46 H46B 0.9800 . ?
C46 H46C 0.9800 . ?
C16 H16 0.9500 . ?

loop_
_geom_torsion_atom_site_label_1
_geom_torsion_atom_site_label_2
_geom_torsion_atom_site_label_3
_geom_torsion_atom_site_label_4
_geom_torsion
_geom_torsion_site_symmetry_1
_geom_torsion_site_symmetry_2
_geom_torsion_site_symmetry_3
_geom_torsion_site_symmetry_4
_geom_torsion_publ_flag
Eu1 N6 C22 N5 -159.1(6) 2_667 . . . ?
Eu1 N6 C22 C22 20.4(10) 2_667 . . 2_667 ?
Eu1 N6 C21 C20 157.6(6) 2_667 . . . ?
Eu1 N5 C22 N6 -159.3(6) . . . . ?
Eu1 N5 C22 C22 21.2(10) . . . 2_667 ?
Eu1 N5 C19 C20 159.1(5) . . . . ?
Eu1 N1 C13 C14 -49.6(7) . . . . ?
Eu1 N1 C1 C2 -47.9(7) . . . . ?
Eu1 N1 C7 C8 42.7(8) . . . . ?
Eu1 N4 C14 C13 -5.8(9) . . . . ?
Eu1 N4 C14 C15 175.6(6) . . . . ?
Eu1 N4 C18 C17 -176.6(7) . . . . ?
Eu1 N2 C2 C1 -28.9(8) . . . . ?
Eu1 N2 C2 C3 152.1(6) . . . . ?
Eu1 N2 C6 C5 -152.4(7) . . . . ?
Eu1 N3 C8 C9 -164.6(6) . . . . ?
Eu1 N3 C8 C7 20.2(9) . . . . ?
Eu1 N3 C12 C11 163.3(7) . . . . ?
Eu2 N11 C44 N12 -155.5(5) . . . . ?
Eu2 N11 C44 C44 26.7(9) . . . 2_756 ?
Eu2 N11 C41 C42 151.5(6) . . . . ?
Eu2 N8 C24 C23 -25.3(8) . . . . ?
Eu2 N8 C24 C25 157.6(6) . . . . ?
Eu2 N8 C28 C27 -158.2(5) . . . . ?
Eu2 N9 C30 C29 5.2(9) . . . . ?
Eu2 N9 C30 C31 -178.8(6) . . . . ?
Eu2 N9 C34 C33 179.2(6) . . . . ?
Eu2 N10 C36 C37 179.0(6) . . . . ?
Eu2 N10 C36 C35 -4.8(8) . . . . ?
Eu2 N10 C40 C39 -179.5(6) . . . . ?
Eu2 N7 C23 C24 -44.1(7) . . . . ?
Eu2 N7 C29 C30 42.4(8) . . . . ?
Eu2 N7 C35 C36 -50.2(7) . . . . ?
Eu2 N12 C44 N11 -154.9(5) 2_756 . . . ?
Eu2 N12 C44 C44 22.9(9) 2_756 . . 2_756 ?
Eu2 N12 C43 C42 154.1(6) 2_756 . . . ?
N6 C21 C20 C19 1.8(11) . . . . ?
N5 C19 C20 C21 0.5(11) . . . . ?
N11 C41 C42 C43 3.6(11) . . . . ?
N8 C24 C25 C26 1.0(11) . . . . ?
N8 C28 C27 C26 1.9(11) . . . . ?
N9 C30 C29 N7 -33.4(10) . . . . ?
N9 C30 C31 C32 1.2(12) . . . . ?
N9 C34 C33 C32 -2.0(13) . . . . ?
N1 C13 C14 N4 38.9(9) . . . . ?
N1 C13 C14 C15 -142.5(7) . . . . ?
N10 C36 C37 C38 1.2(12) . . . . ?
N10 C36 C35 N7 38.6(9) . . . . ?
N10 C40 C39 C38 0.0(13) . . . . ?
N7 C23 C24 N8 49.1(9) . . . . ?
N7 C23 C24 C25 -133.8(7) . . . . ?
N4 C18 C17 C16 0.9(15) . . . . ?
N12 C43 C42 C41 0.2(11) . . . . ?
N2 C2 C1 N1 54.1(9) . . . . ?
N2 C2 C3 C4 -0.9(13) . . . . ?
N3 C8 C9 C10 0.3(13) . . . . ?
N3 C8 C7 N1 -44.7(10) . . . . ?
C44 N11 C41 C42 -3.6(10) . . . . ?
C44 N12 C43 C42 -3.6(11) . . . . ?
C22 N6 C21 C20 -2.4(10) . . . . ?
C22 N5 C19 C20 -2.1(10) . . . . ?
C11 C10 C9 C8 -1.5(12) . . . . ?
C19 N5 C22 N6 1.6(10) . . . . ?
C19 N5 C22 C22 -177.9(7) . . . 2_667 ?
C23 N7 C29 C30 -79.7(8) . . . . ?
C23 N7 C35 C36 68.0(8) . . . . ?
C23 C24 C25 C26 -176.0(7) . . . . ?
C8 N3 C12 C11 -1.7(13) . . . . ?
C21 N6 C22 N5 0.6(10) . . . . ?
C21 N6 C22 C22 -179.9(7) . . . 2_667 ?
C30 N9 C34 C33 3.4(12) . . . . ?
C30 C31 C32 C33 0.2(12) . . . . ?
C24 N8 C28 C27 -1.0(10) . . . . ?
C28 N8 C24 C23 176.6(6) . . . . ?
C28 N8 C24 C25 -0.5(10) . . . . ?
C28 C27 C26 C25 -1.3(11) . . . . ?
C2 N2 C6 C5 -2.0(12) . . . . ?
C10 C11 C12 N3 0.4(13) . . . . ?
C13 N1 C1 C2 -166.7(6) . . . . ?
C13 N1 C7 C8 161.9(7) . . . . ?
C1 N1 C13 C14 69.2(7) . . . . ?
C1 N1 C7 C8 -78.0(8) . . . . ?
C1 C2 C3 C4 -179.9(8) . . . . ?
C41 N11 C44 N12 -0.1(10) . . . . ?
C41 N11 C44 C44 -177.9(7) . . . 2_756 ?
C27 C26 C25 C24 -0.1(11) . . . . ?
C14 N4 C18 C17 1.4(13) . . . . ?
C14 C15 C16 C17 1.5(13) . . . . ?
C36 N10 C40 C39 -1.0(11) . . . . ?
C36 C37 C38 C39 -2.2(13) . . . . ?
C9 C8 C7 N1 140.0(8) . . . . ?
C43 N12 C44 N11 3.6(11) . . . . ?
C43 N12 C44 C44 -178.6(7) . . . 2_756 ?
C34 N9 C30 C29 -178.8(7) . . . . ?
C34 N9 C30 C31 -2.8(11) . . . . ?
C34 C33 C32 C31 0.2(12) . . . . ?
C12 N3 C8 C9 1.3(12) . . . . ?
C12 N3 C8 C7 -174.0(7) . . . . ?
C12 C11 C10 C9 1.2(13) . . . . ?
C37 C36 C35 N7 -145.1(7) . . . . ?
C37 C38 C39 C40 1.6(13) . . . . ?
C7 N1 C13 C14 -168.7(6) . . . . ?
C7 N1 C1 C2 72.6(7) . . . . ?
C7 C8 C9 C10 175.4(8) . . . . ?
C29 N7 C23 C24 79.1(8) . . . . ?
C29 N7 C35 C36 -170.5(6) . . . . ?
C29 C30 C31 C32 177.1(8) . . . . ?
C5 C4 C3 C2 1.7(13) . . . . ?
C40 N10 C36 C37 0.4(11) . . . . ?
C40 N10 C36 C35 176.6(6) . . . . ?
C31 C30 C29 N7 150.5(7) . . . . ?
C18 N4 C14 C13 176.1(8) . . . . ?
C18 N4 C14 C15 -2.4(12) . . . . ?
C18 C17 C16 C15 -2.4(14) . . . . ?
C35 N7 C23 C24 -161.8(6) . . . . ?
C35 N7 C29 C30 161.1(7) . . . . ?
C35 C36 C37 C38 -174.8(8) . . . . ?
C6 N2 C2 C1 180.0(7) . . . . ?
C6 N2 C2 C3 0.9(11) . . . . ?
C6 C5 C4 C3 -2.7(13) . . . . ?
C4 C5 C6 N2 2.9(13) . . . . ?
C3 C2 C1 N1 -126.9(8) . . . . ?
C16 C15 C14 N4 1.0(12) . . . . ?
C16 C15 C14 C13 -177.5(7) . . . . ?

loop_
_exptl_oxdiff_crystal_face_indexfrac_h
_exptl_oxdiff_crystal_face_indexfrac_k
_exptl_oxdiff_crystal_face_indexfrac_l
_exptl_oxdiff_crystal_face_x
_exptl_oxdiff_crystal_face_y
_exptl_oxdiff_crystal_face_z
1.9997 -0.9992 0.0009 0.0425 0.1675 -0.2056
-1.9997 0.9992 -0.0009 -0.0425 -0.1675 0.2056
0.9996 1.0026 1.9993 0.0684 0.2711 0.0991
-0.8582 -5.0558 -7.1161 -0.1785 -0.7477 -0.6396
-1.2297 -7.5896 8.3467 0.9725 -0.2328 -0.0096
1.2297 7.5896 -8.3467 -0.9725 0.2328 0.0096

loop_
_smtbx_masks_void_nr
_smtbx_masks_void_average_x
_smtbx_masks_void_average_y
_smtbx_masks_void_average_z
_smtbx_masks_void_volume
_smtbx_masks_void_count_electrons
_smtbx_masks_void_content
1 0.000 0.000 0.000 295.0 60.2 '3 MeCN'
